data_7228068
loop_
_publ_author_name
'Dai, Yue'
'Zhou, Huajun'
'Song, Xuedan'
'Zhang, Jian-Jun'
'Hao, Ce'
'Di, Ling'
'Wang, Yu-Xian'
'Ni, Jun'
'Wang, Hui-Long'

_publ_section_title
;
 Two (5, 5)-connected isomeric frameworks as highly selective and
 sensitive photoluminescent probes of nitroaromatics
;
_journal_name_full CrystEngComm
_journal_paper_doi 10.1039/C7CE00236J
_journal_year 2017
_chemical_formula_sum 'C26 H15 N6 O11 Zn2'
_chemical_formula_weight 718.18
_chemical_name_systematic
;
 ?
;
_space_group_crystal_system monoclinic
_space_group_IT_number 5
_space_group_name_Hall 'C 2y'
_space_group_name_H-M_alt 'C 1 2 1'
_symmetry_space_group_name_Hall 'C 2y'
_symmetry_space_group_name_H-M 'C 1 2 1'
_atom_sites_solution_hydrogens geom
_audit_creation_method SHELXL-2014
_audit_update_record
;
2017-02-03 deposited with the CCDC.
2017-04-11 downloaded from the CCDC.
;
_cell_angle_alpha 90
_cell_angle_beta 96.602(2)
_cell_angle_gamma 90
_cell_formula_units_Z 4
_cell_length_a 18.8984(18)
_cell_length_b 17.7031(18)
_cell_length_c 14.4754(14)
_cell_measurement_reflns_used 4137
_cell_measurement_temperature 293(2)
_cell_measurement_theta_max 26.60
_cell_measurement_theta_min 2.45
_cell_volume 4810.8(8)
_computing_cell_refinement 'Bruker SMART'
_computing_data_collection 'Bruker SMART'
_computing_data_reduction 'Bruker SAINT'
_computing_molecular_graphics 'Bruker SHELXTL'
_computing_publication_material 'Bruker SHELXTL'
_computing_structure_refinement 'SHELXL-2014 (Sheldrick, 2014)'
_computing_structure_solution 'SHELXL-2014 (Sheldrick, 2014)'
_diffrn_ambient_temperature 293(2)
_diffrn_measured_fraction_theta_full 0.968
_diffrn_measured_fraction_theta_max 0.996
_diffrn_measurement_device_type 'CCD area detector'
_diffrn_measurement_method 'phi and omega scans'
_diffrn_radiation_source 'fine-focus sealed tube'
_diffrn_radiation_type MoK\a
_diffrn_radiation_wavelength 0.71073
_diffrn_reflns_av_R_equivalents 0.0281
_diffrn_reflns_av_unetI/netI 0.0562
_diffrn_reflns_Laue_measured_fraction_full 0.968
_diffrn_reflns_Laue_measured_fraction_max 0.996
_diffrn_reflns_limit_h_max 22
_diffrn_reflns_limit_h_min -17
_diffrn_reflns_limit_k_max 18
_diffrn_reflns_limit_k_min -21
_diffrn_reflns_limit_l_max 17
_diffrn_reflns_limit_l_min -16
_diffrn_reflns_number 11789
_diffrn_reflns_point_group_measured_fraction_full 0.969
_diffrn_reflns_point_group_measured_fraction_max 0.997
_diffrn_reflns_theta_full 25.242
_diffrn_reflns_theta_max 24.997
_diffrn_reflns_theta_min 2.038
_exptl_absorpt_coefficient_mu 1.040
_exptl_absorpt_correction_T_max 1.000000
_exptl_absorpt_correction_T_min 0.502366
_exptl_absorpt_correction_type multi-scan
_exptl_absorpt_process_details 'SADABS (Sheldrick, 1996)'
_exptl_crystal_colour colorless
_exptl_crystal_density_diffrn 0.992
_exptl_crystal_description block
_exptl_crystal_F_000 1444
_exptl_crystal_size_max 0.15
_exptl_crystal_size_mid 0.12
_exptl_crystal_size_min 0.08
_refine_diff_density_max 0.642
_refine_diff_density_min -0.329
_refine_diff_density_rms 0.053
_refine_ls_abs_structure_details
;
 Refined as an inversion twin.
;
_refine_ls_abs_structure_Flack 0.907(15)
_refine_ls_extinction_method none
_refine_ls_goodness_of_fit_ref 1.003
_refine_ls_hydrogen_treatment constr
_refine_ls_matrix_type full
_refine_ls_number_parameters 407
_refine_ls_number_reflns 6862
_refine_ls_number_restraints 9
_refine_ls_restrained_S_all 4.989
_refine_ls_R_factor_all 0.0452
_refine_ls_R_factor_gt 0.0380
_refine_ls_shift/su_max 0.003
_refine_ls_shift/su_mean 0.000
_refine_ls_structure_factor_coef Fsqd
_refine_ls_weighting_details 'w=1/[\s^2^(Fo^2^)+(0.0521P)^2^] where P=(Fo^2^+2Fc^2^)/3'
_refine_ls_weighting_scheme calc
_refine_ls_wR_factor_gt 0.0927
_refine_ls_wR_factor_ref 0.0954
_reflns_Friedel_coverage 0.934
_reflns_Friedel_fraction_full 0.971
_reflns_Friedel_fraction_max 0.999
_reflns_number_gt 5907
_reflns_number_total 6862
_reflns_threshold_expression 'I > 2\s(I)'
_cod_data_source_file c7ce00236j2.cif
_cod_data_source_block q1_sq
_cod_depositor_comments
;
The following automatic conversions were performed:

'_exptl_absorpt_correction_type' value 'multi scan' changed to
'multi-scan' according to
/home/data/users/saulius/crontab/automatic-downloads/rss-feeds/RSC/lib/dictionaries/cif_core.dic
dictionary named 'cif_core.dic' version 2.4.2 from 2011-04-26.

Automatic conversion script
Id: cif_fix_values 4973 2017-02-22 13:04:09Z antanas 
;
_cod_database_code 7228068
_shelx_space_group_comment
;
The symmetry employed for this shelxl refinement is uniquely defined
by the following loop, which should always be used as a source of
symmetry information in preference to the above space-group names.
They are only intended as comments.
;
_shelxl_version_number 2014-3

loop_
_space_group_symop_operation_xyz
'x, y, z'
'-x, y, -z'
'x+1/2, y+1/2, z'
'-x+1/2, y+1/2, -z'

loop_
_atom_site_label
_atom_site_type_symbol
_atom_site_fract_x
_atom_site_fract_y
_atom_site_fract_z
_atom_site_U_iso_or_equiv
_atom_site_adp_type
_atom_site_occupancy
_atom_site_site_symmetry_order
_atom_site_calc_flag
_atom_site_refinement_flags_posn
_atom_site_refinement_flags_adp
Zn1 Zn 0.29021(3) 0.24716(3) 0.07397(4) 0.03784(18) Uani 1 1 d . U
Zn2 Zn 0.16559(3) 0.31171(3) -0.11686(4) 0.03167(16) Uani 1 1 d . .
O1 O -0.0985(2) 0.3344(3) 0.2297(3) 0.0615(14) Uani 1 1 d . .
O2 O -0.0347(2) 0.3230(3) 0.1157(3) 0.0609(12) Uani 1 1 d . .
O3 O 0.25392(17) 0.3114(3) 0.8197(2) 0.0456(9) Uani 1 1 d . .
O4 O 0.3235(2) 0.3064(3) 0.9556(2) 0.0591(12) Uani 1 1 d D .
O5 O 0.6269(2) 0.2770(3) 0.8436(3) 0.0494(11) Uani 1 1 d . .
O6 O 0.5706(2) 0.1929(3) 0.9208(3) 0.0575(12) Uani 1 1 d . .
O7 O 0.1822(2) 0.4024(2) -0.0370(3) 0.0444(10) Uani 1 1 d . .
O8 O 0.21228(17) 0.3221(2) 0.0787(2) 0.0361(8) Uani 1 1 d . .
O9 O 0.2435(3) 0.6662(3) 0.0086(4) 0.091(2) Uani 1 1 d . .
O10 O 0.3412(2) 0.7002(2) 0.0973(3) 0.0426(10) Uani 1 1 d . .
O11 O 0.2556(4) 0.1789(4) 0.1815(5) 0.1175(19) Uani 1 1 d . U
N1 N 0.4126(2) 0.4174(3) 0.4503(3) 0.0375(11) Uani 1 1 d . .
N2 N 0.3225(2) 0.3623(4) 0.5326(3) 0.0646(18) Uani 1 1 d . .
N3 N 0.2927(2) 0.4128(3) 0.3784(3) 0.0514(14) Uani 1 1 d . .
N4 N 0.4414(2) 0.3720(3) 0.5960(3) 0.0507(14) Uani 1 1 d . .
N5 N 0.3809(2) 0.4697(3) 0.3099(3) 0.0386(11) Uani 1 1 d . .
N6 N 0.2084(2) 0.3534(3) 0.4635(3) 0.0490(13) Uani 1 1 d . .
C1 C 0.1499(3) 0.3525(6) 0.3943(4) 0.088(3) Uani 1 1 d . .
C2 C 0.1541(4) 0.3502(7) 0.3006(5) 0.111(4) Uani 1 1 d . .
H2A H 0.1983 0.3506 0.2784 0.133 Uiso 1 1 calc R U
C3 C 0.0933(3) 0.3474(6) 0.2393(4) 0.080(3) Uani 1 1 d . .
H3A H 0.0978 0.3490 0.1761 0.096 Uiso 1 1 calc R U
C4 C 0.0276(3) 0.3425(5) 0.2653(4) 0.063(2) Uani 1 1 d . .
C5 C 0.0213(3) 0.3555(5) 0.3634(4) 0.070(2) Uani 1 1 d . .
H5A H -0.0227 0.3619 0.3852 0.084 Uiso 1 1 calc R U
C6 C 0.0834(3) 0.3577(5) 0.4215(4) 0.067(2) Uani 1 1 d . .
H6A H 0.0801 0.3631 0.4848 0.081 Uiso 1 1 calc R U
C7 C -0.0379(3) 0.3336(4) 0.2003(4) 0.0472(16) Uani 1 1 d . .
C8 C 0.4378(3) 0.3382(3) 0.6834(3) 0.0386(14) Uani 1 1 d . .
C9 C 0.3772(3) 0.3369(4) 0.7282(4) 0.0482(17) Uani 1 1 d . .
H9A H 0.3348 0.3565 0.6988 0.058 Uiso 1 1 calc R U
C10 C 0.3792(3) 0.3059(4) 0.8190(3) 0.0375(12) Uani 1 1 d . .
C11 C 0.4412(3) 0.2738(3) 0.8604(3) 0.0339(13) Uani 1 1 d . .
H11A H 0.4420 0.2503 0.9180 0.041 Uiso 1 1 calc R U
C12 C 0.5017(3) 0.2764(3) 0.8168(3) 0.0358(13) Uani 1 1 d . .
C13 C 0.5009(3) 0.3102(4) 0.7274(3) 0.0422(13) Uani 1 1 d . .
H13A H 0.5425 0.3134 0.6990 0.051 Uiso 1 1 calc R U
C14 C 0.3140(3) 0.3063(4) 0.8684(3) 0.0397(12) Uani 1 1 d . .
C15 C 0.5710(3) 0.2466(4) 0.8637(3) 0.0379(12) Uani 1 1 d . .
C16 C 0.3369(3) 0.4879(3) 0.2243(3) 0.0323(12) Uani 1 1 d . .
C17 C 0.2951(3) 0.4311(3) 0.1788(3) 0.0328(12) Uani 1 1 d . .
H17A H 0.2945 0.3827 0.2039 0.039 Uiso 1 1 calc R U
C18 C 0.2543(3) 0.4482(3) 0.0954(3) 0.0297(11) Uani 1 1 d . .
C19 C 0.2542(3) 0.5202(3) 0.0585(4) 0.0341(12) Uani 1 1 d . .
H19A H 0.2260 0.5315 0.0033 0.041 Uiso 1 1 calc R U
C20 C 0.2973(3) 0.5762(3) 0.1058(4) 0.0346(12) Uani 1 1 d . .
C21 C 0.3384(3) 0.5585(3) 0.1888(3) 0.0335(12) Uani 1 1 d . .
H21A H 0.3670 0.5953 0.2201 0.040 Uiso 1 1 calc R U
C22 C 0.2130(3) 0.3874(3) 0.0441(3) 0.0311(11) Uani 1 1 d . .
C23 C 0.2943(3) 0.6538(3) 0.0665(4) 0.0399(13) Uani 1 1 d . .
C24 C 0.2780(3) 0.3766(5) 0.4551(4) 0.069(2) Uani 1 1 d . .
C25 C 0.3881(3) 0.3857(4) 0.5249(3) 0.0405(13) Uani 1 1 d . .
C26 C 0.3597(3) 0.4315(3) 0.3807(3) 0.0355(13) Uani 1 1 d . .

loop_
_atom_site_aniso_label
_atom_site_aniso_U_11
_atom_site_aniso_U_22
_atom_site_aniso_U_33
_atom_site_aniso_U_23
_atom_site_aniso_U_13
_atom_site_aniso_U_12
Zn1 0.0292(3) 0.0384(3) 0.0412(4) -0.0075(3) -0.0159(3) -0.0006(3)
Zn2 0.0230(3) 0.0403(3) 0.0291(3) -0.0032(3) -0.0079(2) 0.0006(3)
O1 0.025(2) 0.112(4) 0.044(2) -0.003(2) -0.0152(19) -0.005(2)
O2 0.045(3) 0.096(4) 0.037(2) 0.004(3) -0.0140(19) -0.004(3)
O3 0.0209(18) 0.085(3) 0.0290(18) 0.005(2) -0.0043(15) 0.002(2)
O4 0.040(2) 0.113(4) 0.024(2) 0.015(2) 0.0015(17) 0.016(3)
O5 0.020(2) 0.090(3) 0.035(2) 0.020(2) -0.0070(17) 0.0006(19)
O6 0.038(2) 0.078(3) 0.053(3) 0.024(2) -0.006(2) 0.007(2)
O7 0.040(2) 0.044(2) 0.045(2) -0.0101(18) -0.0132(19) -0.0007(18)
O8 0.0277(18) 0.035(2) 0.046(2) -0.0021(18) 0.0034(16) -0.0004(17)
O9 0.082(4) 0.043(3) 0.129(5) 0.042(3) -0.073(3) -0.012(3)
O10 0.041(2) 0.027(2) 0.057(3) 0.0018(18) -0.010(2) 0.0043(17)
O11 0.117(3) 0.122(3) 0.116(3) 0.045(2) 0.023(2) -0.017(2)
N1 0.024(2) 0.065(3) 0.021(2) 0.012(2) -0.0086(18) 0.000(2)
N2 0.021(3) 0.146(6) 0.024(3) 0.017(3) -0.008(2) -0.017(3)
N3 0.023(2) 0.109(4) 0.020(2) 0.003(2) -0.0097(19) 0.006(3)
N4 0.030(3) 0.096(4) 0.022(2) 0.014(2) -0.014(2) 0.007(3)
N5 0.035(3) 0.055(3) 0.022(2) 0.010(2) -0.0141(19) -0.008(2)
N6 0.023(2) 0.085(4) 0.037(3) 0.010(3) -0.006(2) -0.010(2)
C1 0.025(3) 0.204(10) 0.031(4) 0.038(4) -0.010(3) -0.013(4)
C2 0.030(4) 0.263(14) 0.037(4) -0.007(6) -0.006(3) -0.029(5)
C3 0.033(4) 0.171(9) 0.035(4) 0.004(4) -0.007(3) -0.019(4)
C4 0.023(3) 0.131(7) 0.033(3) 0.000(3) -0.006(3) -0.004(3)
C5 0.031(3) 0.141(7) 0.036(4) -0.001(4) -0.005(3) -0.013(4)
C6 0.034(4) 0.132(7) 0.035(3) -0.004(4) 0.000(3) -0.014(4)
C7 0.043(4) 0.062(4) 0.033(3) 0.003(3) -0.013(3) -0.007(3)
C8 0.030(3) 0.065(4) 0.018(3) 0.008(2) -0.007(2) -0.002(2)
C9 0.025(3) 0.089(5) 0.029(3) 0.003(3) -0.003(2) 0.018(3)
C10 0.024(3) 0.064(4) 0.024(3) -0.007(3) -0.002(2) -0.001(3)
C11 0.027(3) 0.057(3) 0.016(2) 0.008(2) -0.003(2) -0.001(2)
C12 0.028(3) 0.050(3) 0.026(3) 0.003(2) -0.008(2) 0.004(2)
C13 0.015(2) 0.085(4) 0.025(3) 0.009(3) -0.002(2) -0.002(3)
C14 0.038(3) 0.052(3) 0.029(3) 0.011(3) 0.004(2) 0.005(3)
C15 0.031(3) 0.053(3) 0.026(3) 0.003(3) -0.010(2) 0.005(3)
C16 0.025(3) 0.045(3) 0.024(3) -0.003(2) -0.010(2) 0.002(2)
C17 0.033(3) 0.037(3) 0.028(3) 0.011(2) -0.002(2) 0.004(2)
C18 0.028(3) 0.035(3) 0.025(3) -0.002(2) 0.001(2) -0.001(2)
C19 0.032(3) 0.038(3) 0.030(3) 0.005(2) -0.007(2) 0.004(2)
C20 0.026(3) 0.040(3) 0.035(3) 0.004(2) -0.007(2) 0.001(2)
C21 0.035(3) 0.037(3) 0.025(3) -0.002(2) -0.011(2) -0.005(2)
C22 0.020(2) 0.040(3) 0.032(3) -0.006(2) -0.005(2) 0.004(2)
C23 0.036(3) 0.040(3) 0.042(3) 0.004(3) -0.007(3) -0.003(3)
C24 0.015(3) 0.156(7) 0.036(4) 0.026(4) -0.001(3) 0.000(4)
C25 0.025(3) 0.067(4) 0.027(3) 0.003(3) -0.008(2) 0.002(3)
C26 0.027(3) 0.061(4) 0.016(3) 0.005(2) -0.008(2) 0.011(2)

loop_
_atom_type_symbol
_atom_type_description
_atom_type_scat_dispersion_real
_atom_type_scat_dispersion_imag
_atom_type_scat_source
C C 0.0033 0.0016 'International Tables Vol C Tables 4.2.6.8 and 6.1.1.4'
H H 0.0000 0.0000 'International Tables Vol C Tables 4.2.6.8 and 6.1.1.4'
N N 0.0061 0.0033 'International Tables Vol C Tables 4.2.6.8 and 6.1.1.4'
O O 0.0106 0.0060 'International Tables Vol C Tables 4.2.6.8 and 6.1.1.4'
Zn Zn 0.2839 1.4301 'International Tables Vol C Tables 4.2.6.8 and 6.1.1.4'

loop_
_geom_angle_atom_site_label_1
_geom_angle_atom_site_label_2
_geom_angle_atom_site_label_3
_geom_angle
_geom_angle_site_symmetry_1
_geom_angle_site_symmetry_3
O9 Zn1 O5 140.69(19) 4_545 2_656
O9 Zn1 O8 108.91(18) 4_545 .
O5 Zn1 O8 110.34(16) 2_656 .
O9 Zn1 O11 85.7(3) 4_545 .
O5 Zn1 O11 89.9(2) 2_656 .
O8 Zn1 O11 93.6(2) . .
O9 Zn1 O4 88.6(3) 4_545 1_554
O5 Zn1 O4 93.87(17) 2_656 1_554
O8 Zn1 O4 89.29(16) . 1_554
O11 Zn1 O4 174.1(3) . 1_554
O7 Zn2 O1 111.00(19) . 2
O7 Zn2 O3 100.71(17) . 1_554
O1 Zn2 O3 96.32(15) 2 1_554
O7 Zn2 O10 136.49(17) . 4_545
O1 Zn2 O10 105.66(19) 2 4_545
O3 Zn2 O10 97.66(18) 1_554 4_545
O7 Zn2 O2 91.25(16) . 2
O1 Zn2 O2 56.53(15) 2 2
O3 Zn2 O2 152.84(13) 1_554 2
O10 Zn2 O2 89.90(17) 4_545 2
C7 O1 Zn2 103.7(4) . 2
C7 O2 Zn2 81.0(4) . 2
C14 O3 Zn2 119.1(3) . 1_556
C14 O4 Zn1 140.8(5) . 1_556
C15 O5 Zn1 112.7(3) . 2_656
C22 O7 Zn2 113.2(3) . .
C22 O8 Zn1 123.8(3) . .
C23 O9 Zn1 137.5(4) . 4
C23 O10 Zn2 130.0(4) . 4
C25 N1 C26 112.4(4) . .
C25 N2 C24 111.9(5) . .
C26 N3 C24 113.2(4) . .
C25 N4 C8 129.8(5) . .
C26 N5 C16 125.4(4) . .
C24 N6 C1 127.9(5) . .
C6 C1 C2 116.6(6) . .
C6 C1 N6 118.0(6) . .
C2 C1 N6 125.3(6) . .
C3 C2 C1 120.3(7) . .
C4 C3 C2 123.8(6) . .
C3 C4 C5 116.3(6) . .
C3 C4 C7 124.4(6) . .
C5 C4 C7 118.9(5) . .
C6 C5 C4 116.5(6) . .
C1 C6 C5 125.2(6) . .
O2 C7 O1 118.6(5) . .
O2 C7 C4 120.7(6) . .
O1 C7 C4 120.7(5) . .
C9 C8 C13 119.8(5) . .
C9 C8 N4 123.9(5) . .
C13 C8 N4 116.1(5) . .
C8 C9 C10 120.4(5) . .
C11 C10 C9 119.5(4) . .
C11 C10 C14 120.0(5) . .
C9 C10 C14 120.4(5) . .
C12 C11 C10 120.0(5) . .
C11 C12 C13 120.7(5) . .
C11 C12 C15 120.7(5) . .
C13 C12 C15 118.5(5) . .
C8 C13 C12 119.3(5) . .
O4 C14 O3 125.0(5) . .
O4 C14 C10 116.9(5) . .
O3 C14 C10 117.9(4) . .
O5 C15 O6 123.1(5) . .
O5 C15 C12 117.4(5) . .
O6 C15 C12 119.5(5) . .
C21 C16 C17 121.5(5) . .
C21 C16 N5 119.7(5) . .
C17 C16 N5 118.8(5) . .
C18 C17 C16 118.7(5) . .
C19 C18 C17 120.9(5) . .
C19 C18 C22 120.0(5) . .
C17 C18 C22 119.1(5) . .
C18 C19 C20 119.1(5) . .
C21 C20 C19 119.7(5) . .
C21 C20 C23 122.2(5) . .
C19 C20 C23 118.1(5) . .
C16 C21 C20 120.2(5) . .
O8 C22 O7 122.0(5) . .
O8 C22 C18 119.9(5) . .
O7 C22 C18 118.1(5) . .
O9 C23 O10 126.6(6) . .
O9 C23 C20 114.9(5) . .
O10 C23 C20 118.4(5) . .
N3 C24 N2 127.7(5) . .
N3 C24 N6 120.0(5) . .
N2 C24 N6 112.1(5) . .
N2 C25 N1 127.6(5) . .
N2 C25 N4 119.6(5) . .
N1 C25 N4 112.6(5) . .
N3 C26 N5 119.2(4) . .
N3 C26 N1 126.9(5) . .
N5 C26 N1 113.9(5) . .

loop_
_geom_bond_atom_site_label_1
_geom_bond_atom_site_label_2
_geom_bond_distance
_geom_bond_site_symmetry_2
Zn1 O9 1.927(4) 4_545
Zn1 O5 1.930(4) 2_656
Zn1 O8 1.989(3) .
Zn1 O11 2.132(6) .
Zn1 O4 2.163(4) 1_554
Zn2 O7 1.981(4) .
Zn2 O1 1.990(4) 2
Zn2 O3 1.996(3) 1_554
Zn2 O10 2.001(4) 4_545
Zn2 O2 2.484(4) 2
O1 C7 1.267(7) .
O1 Zn2 1.990(4) 2
O2 C7 1.248(6) .
O2 Zn2 2.484(4) 2
O3 C14 1.269(6) .
O3 Zn2 1.996(3) 1_556
O4 C14 1.255(6) .
O4 Zn1 2.163(4) 1_556
O5 C15 1.251(7) .
O5 Zn1 1.930(4) 2_656
O6 C15 1.259(7) .
O7 C22 1.278(6) .
O8 C22 1.262(6) .
O9 C23 1.221(7) .
O9 Zn1 1.927(4) 4
O10 C23 1.251(7) .
O10 Zn2 2.001(4) 4
N1 C25 1.344(6) .
N1 C26 1.358(6) .
N2 C25 1.325(7) .
N2 C24 1.346(7) .
N3 C26 1.305(7) .
N3 C24 1.339(7) .
N4 C25 1.376(6) .
N4 C8 1.408(6) .
N5 C26 1.328(6) .
N5 C16 1.447(6) .
N6 C24 1.396(7) .
N6 C1 1.403(7) .
C1 C6 1.363(9) .
C1 C2 1.368(9) .
C2 C3 1.369(9) .
C3 C4 1.341(9) .
C4 C5 1.457(8) .
C4 C7 1.474(8) .
C5 C6 1.363(8) .
C8 C9 1.380(7) .
C8 C13 1.377(7) .
C9 C10 1.420(7) .
C10 C11 1.377(7) .
C10 C14 1.494(7) .
C11 C12 1.368(7) .
C12 C13 1.425(7) .
C12 C15 1.500(7) .
C16 C21 1.353(7) .
C16 C17 1.397(7) .
C17 C18 1.389(7) .
C18 C19 1.382(7) .
C18 C22 1.478(7) .
C19 C20 1.410(8) .
C20 C21 1.390(7) .
C20 C23 1.485(8) .
